data_2101063
loop_
_publ_author_name
'Takenaka, Y.'
'Ohashi, Y.'
'Tamura, T.'
'Uchida, A.'
'Sasada, Y.'

_publ_section_title
;
 Three polymorphs of (<i>rac</i>-1-cyanoethyl)(pyrrolidine)cobaloxime
;
_journal_issue 6
_journal_name_full 'Acta Crystallographica Section B'
_journal_page_first 1015
_journal_page_last 1020
_journal_paper_doi 10.1107/S0108768193007347
_journal_volume 49
_journal_year 1993
_chemical_formula_moiety 'C15 H27 Co1 N6 O4'
_chemical_formula_sum 'C15 H27 Co N6 O4'
_chemical_formula_weight 414.4
_space_group_IT_number 1
_space_group_name_Hall 'P 1'
_space_group_name_H-M_alt 'P 1'
_symmetry_cell_setting triclinic
_symmetry_space_group_name_Hall 'P 1'
_symmetry_space_group_name_H-M 'P 1'
_cell_angle_alpha 98.71(2)
_cell_angle_beta 90.17(4)
_cell_angle_gamma 98.52(3)
_cell_formula_units_Z 4
_cell_length_a 11.723(2)
_cell_length_b 15.658(3)
_cell_length_c 11.118(2)
_cell_volume 1994.3(7)
_diffrn_radiation_type Mo
_diffrn_radiation_wavelength 0.7107
_exptl_absorpt_coefficient_mu 0.887
_exptl_crystal_density_diffrn 1.38
_exptl_crystal_density_meas 1.39
_exptl_crystal_F_000 872
_cod_data_source_file as0637.cif
_cod_data_source_block as0637a
_cod_original_cell_volume 1994.2(8)
_cod_original_formula_sum 'C15 H27 Co1 N6 O4'
_cod_database_code 2101063

loop_
_space_group_symop_id
_space_group_symop_operation_xyz
1 x,y,z

loop_
_atom_site_label
_atom_site_fract_x
_atom_site_fract_y
_atom_site_fract_z
Co(1A) .79694 .75184 .68943
N(1A) .8060(10) .6700(7) .5469(8)
N(2A) .9087(8) .6891(6) .7461(8)
N(3A) .7937(8) .8361(6) .8295(8)
N(4A) .6861(7) .8108(6) .6357(8)
O(1A) .7400(10) .6692(7) .4460(7)
O(2A) .9522(8) .7093(6) .8603(7)
O(3A) .8554(8) .8364(6) .9304(6)
O(4A) .6382(7) .7895(6) .5215(8)
C(1A) .8730(10) .6133(9) .5540(10)
C(2A) .9320(10) .6240(8) .6690(10)
C(3A) .7220(10) .8914(7) .8240(10)
C(4A) .6581(9) .8776(8) .7050(10)
C(5A) .887(2) .5430(10) .447(2)
C(6A) 1.0180(10) .5660(10) .705(2)
C(7A) .710(2) .9640(10) .9280(10)
C(8A) .5760(10) .9360(10) .676(2)
N(5A) .9292(7) .8307(6) .6236(8)
C(9A) 1.0200(10) .8800(10) .7120(10)
C(10A) 1.0960(10) .9460(10) .6440(10)
C(11A) 1.0250(10) .9539(9) .5320(10)
C(12A) .9040(10) .9003(9) .5530(10)
C(13A) .6740(10) .6671(9) .7590(10)
C(14A) .594(2) .6030(10) .669(2)
C(15A) .6080(10) .7135(9) .8460(10)
N(6A) .5500(10) .7455(9) .9150(10)
Co(1B) .20530(10) .24810(10) .31010(10)
N(1B) .2067(8) .3315(6) .4516(8)
N(2B) .3380(7) .3244(6) .2844(8)
N(3B) .2054(8) .1646(7) .1690(8)
N(4B) .0666(7) .1762(6) .3395(8)
O(1B) .1253(7) .3227(6) .5362(7)
O(2B) .4019(7) .3110(6) .1796(8)
O(3B) .2847(7) .1682(6) .0838(7)
O(4B) .0027(6) .1929(6) .4322(8)
C(1B) .2921(8) .3967(7) .4650(10)
C(2B) .3693(8) .3914(8) .3630(10)
C(3B) .1200(10) .0998(8) .1550(10)
C(4B) .0363(9) .1056(7) .2520(10)
C(5B) .3020(10) .4680(10) .5740(10)
C(6B) .4740(10) .4610(10) .3570(10)
C(7B) .1070(10) .0294(9) .0440(10)
C(8B) -.0740(10) .0466(8) .2560(10)
N(5B) .3080(6) .1847(6) .4072(7)
C(9B) .4070(10) .1474(9) .3440(10)
C(10B) .4570(10) .0971(8) .4350(10)
C(11B) .3550(10) .0663(8) .5080(10)
C(12B) .2550(10) .1124(8) .4710(10)
C(13B) .1170(10) .3207(9) .2150(10)
C(14B) .062(2) .3960(10) .289(2)
C(15B) .0280(10) .2620(8) .1320(10)
N(6B) -.0409(9) .2215(8) .0680(10)
Co(1C) .70690(10) .30248(9) .83200(10)
N(1C) .8558(7) .3708(5) .8554(7)
N(2C) .7970(8) .2117(6) .7834(8)
N(3C) .5594(6) .2365(6) .8104(7)
N(4C) .6185(7) .3920(6) .8814(8)
O(1C) .8690(7) .4545(5) .8950(8)
O(2C) .7472(7) .1302(5) .7430(7)
O(3C) .5437(7) .1496(5) .7640(7)
O(4C) .6647(8) .4760(5) .9170(9)
C(1C) .9424(8) .3273(7) .8368(9)
C(2C) .9062(8) .2345(7) .7903(9)
C(3C) .4725(9) .2760(10) .8376(9)
C(4C) .5060(10) .3678(9) .8819(9)
C(5C) 1.0660(10) .3677(9) .8560(10)
C(6C) .9910(10) .1720(9) .7560(10)
C(7C) .3490(10) .2310(10) .8210(10)
C(8C) .4220(10) .4330(10) .9200(10)
C(9C) .6480(10) .2000(10) 1.0460(10)
N(5C) .7239(7) .2764(6) 1.0057(7)
C(10C) .681(2) .206(2) 1.180(2)
C(11C) .711(2) .296(2) 1.2240(10)
C(12C) .7160(10) .3490(10) 1.1090(10)
C(13C) .7070(10) .3360(10) .6600(10)
C(14C) .790(2) .304(2) .5690(10)
C(15C) .5890(10) .3297(8) .6120(10)
N(6C) .4990(10) .3235(8) .5730(10)
Co(1D) .29300(10) .73431(9) .19200(10)
N(1D) .4132(7) .6660(6) .1690(7)
N(2D) .4216(8) .8248(7) .2299(8)
N(3D) .1720(7) .8018(6) .2122(7)
N(4D) .1685(6) .6444(5) .1530(8)
O(1D) .3918(8) .5775(6) .1394(8)
O(2D) .4022(8) .9077(6) .2646(9)
O(3D) .1915(7) .8886(5) .2511(8)
O(4D) .1790(8) .5590(5) .1219(8)
C(1D) .5182(9) .7080(9) .1847(8)
C(2D) .5206(8) .8018(9) .2198(9)
C(3D) .0684(7) .7597(7) .1878(8)
C(4D) .0655(9) .6652(7) .1526(8)
C(5D) .6200(10) .6580(10) .1680(10)
C(6D) .6300(10) .8670(10) .2450(10)
C(7D) -.0400(10) .8023(9) .2030(10)
C(8D) -.0430(10) .6035(9) .1200(10)
C(9D) .296(2) .8430(10) -.0170(10)
N(5D) .3149(7) .7529(6) .0155(7)
C(10D) .305(2) .831(2) -.156(2)
C(11D) .2780(10) .732(2) -.2000(10)
C(12D) .2560(10) .6870(10) -.0850(10)
C(13D) .2830(10) .7100(10) .3680(10)
C(14D) .370(2) .708(2) .4430(10)
C(15D) .1730(10) .7190(10) .4170(10)
N(6D) .0880(10) .7250(10) .4630(10)

loop_
_geom_angle_atom_site_label_1
_geom_angle_atom_site_label_2
_geom_angle_atom_site_label_3
_geom_angle
N(1A) Co(1A) N(2A) 81.3(4)
N(1A) Co(1A) N(3A) 177.7(4)
N(1A) Co(1A) N(4A) 98.7(4)
N(1A) Co(1A) N(5A) 87.5(4)
N(1A) Co(1A) C(13A) 91.5(5)
N(2A) Co(1A) N(3A) 98.4(4)
N(2A) Co(1A) N(4A) 178.7(4)
N(2A) Co(1A) N(5A) 88.3(4)
N(2A) Co(1A) C(13A) 87.2(5)
N(3A) Co(1A) N(4A) 81.7(4)
N(3A) Co(1A) N(5A) 90.3(4)
N(3A) Co(1A) C(13A) 90.7(5)
N(4A) Co(1A) N(5A) 93.0(4)
N(4A) Co(1A) C(13A) 91.5(5)
N(5A) Co(1A) C(13A) 175.5(5)
Co(1A) N(1A) O(1A) 121.7(9)
Co(1A) N(1A) C(1A) 115.9(8)
O(1A) N(1A) C(1A) 122.0(10)
Co(1A) N(2A) O(2A) 121.1(7)
Co(1A) N(2A) C(2A) 114.5(8)
O(2A) N(2A) C(2A) 124.0(10)
Co(1A) N(3A) O(3A) 122.7(8)
Co(1A) N(3A) C(3A) 115.5(8)
O(3A) N(3A) C(3A) 121.7(9)
Co(1A) N(4A) O(4A) 122.1(7)
Co(1A) N(4A) C(4A) 119.4(8)
O(4A) N(4A) C(4A) 118.0(10)
N(1A) C(1A) C(2A) 114.0(10)
N(1A) C(1A) C(5A) 121.0(10)
C(2A) C(1A) C(5A) 125(2)
N(2A) C(2A) C(1A) 115.0(10)
N(2A) C(2A) C(6A) 120.0(10)
C(1A) C(2A) C(6A) 126.0(10)
N(3A) C(3A) C(4A) 113.3(9)
N(3A) C(3A) C(7A) 122.0(10)
C(4A) C(3A) C(7A) 124.0(10)
N(4A) C(4A) C(3A) 110.0(10)
N(4A) C(4A) C(8A) 128.0(10)
C(3A) C(4A) C(8A) 122.0(10)
Co(1A) N(5A) C(9A) 117.5(8)
Co(1A) N(5A) C(12A) 120.0(7)
C(9A) N(5A) C(12A) 102.0(10)
N(5A) C(9A) C(10A) 107.0(10)
C(9A) C(10A) C(11A) 106.0(10)
C(10A) C(11A) C(12A) 103.0(10)
N(5A) C(12A) C(11A) 105.0(10)
Co(1A) C(13A) C(14A) 117.0(10)
Co(1A) C(13A) C(15A) 110.5(9)
C(14A) C(13A) C(15A) 110.0(10)
C(13A) C(15A) N(6A) 175.0(10)
N(1B) Co(1B) N(2B) 80.2(4)
N(1B) Co(1B) N(3B) 179.4(4)
N(1B) Co(1B) N(4B) 97.3(4)
N(1B) Co(1B) N(5B) 86.9(4)
N(1B) Co(1B) C(13B) 90.9(5)
N(2B) Co(1B) N(3B) 99.5(4)
N(2B) Co(1B) N(4B) 176.8(4)
N(2B) Co(1B) N(5B) 87.8(4)
N(2B) Co(1B) C(13B) 86.8(5)
N(3B) Co(1B) N(4B) 83.0(4)
N(3B) Co(1B) N(5B) 92.6(4)
N(3B) Co(1B) C(13B) 89.5(5)
N(4B) Co(1B) N(5B) 94.2(4)
N(4B) Co(1B) C(13B) 91.2(5)
N(5B) Co(1B) C(13B) 174.4(4)
Co(1B) N(1B) O(1B) 121.3(6)
Co(1B) N(1B) C(1B) 116.5(7)
O(1B) N(1B) C(1B) 122.1(9)
Co(1B) N(2B) O(2B) 121.8(6)
Co(1B) N(2B) C(2B) 119.2(8)
O(2B) N(2B) C(2B) 118.9(9)
Co(1B) N(3B) O(3B) 124.6(7)
Co(1B) N(3B) C(3B) 116.5(8)
O(3B) N(3B) C(3B) 119.0(9)
Co(1B) N(4B) O(4B) 123.9(7)
Co(1B) N(4B) C(4B) 114.4(7)
O(4B) N(4B) C(4B) 121.7(8)
N(1B) C(1B) C(2B) 112.0(9)
N(1B) C(1B) C(5B) 121.0(10)
C(2B) C(1B) C(5B) 127.0(10)
N(2B) C(2B) C(1B) 112.0(9)
N(2B) C(2B) C(6B) 126.0(10)
C(1B) C(2B) C(6B) 122.0(10)
N(3B) C(3B) C(4B) 113.6(9)
N(3B) C(3B) C(7B) 122.0(10)
C(4B) C(3B) C(7B) 124.0(10)
N(4B) C(4B) C(3B) 112.5(9)
N(4B) C(4B) C(8B) 121.0(10)
C(3B) C(4B) C(8B) 126.0(10)
Co(1B) N(5B) C(9B) 118.3(7)
Co(1B) N(5B) C(12B) 120.0(6)
C(9B) N(5B) C(12B) 102.5(9)
N(5B) C(9B) C(10B) 105.0(10)
C(9B) C(10B) C(11B) 104.0(10)
C(10B) C(11B) C(12B) 106.0(10)
N(5B) C(12B) C(11B) 106.5(9)
Co(1B) C(13B) C(14B) 117.0(10)
Co(1B) C(13B) C(15B) 110.0(9)
C(14B) C(13B) C(15B) 110.0(10)
C(13B) C(15B) N(6B) 176.0(10)
N(1C) Co(1C) N(2C) 81.7(4)
N(1C) Co(1C) N(3C) 179.2(4)
N(1C) Co(1C) N(4C) 98.2(4)
N(1C) Co(1C) N(5C) 87.3(3)
N(1C) Co(1C) C(13C) 86.7(4)
N(2C) Co(1C) N(3C) 99.1(4)
N(2C) Co(1C) N(4C) 179.5(4)
N(2C) Co(1C) N(5C) 86.7(4)
N(2C) Co(1C) C(13C) 92.6(5)
N(3C) Co(1C) N(4C) 81.0(4)
N(3C) Co(1C) N(5C) 92.4(3)
N(3C) Co(1C) C(13C) 93.5(4)
N(4C) Co(1C) N(5C) 92.8(4)
N(4C) Co(1C) C(13C) 87.9(5)
N(5C) Co(1C) C(13C) 174.0(4)
Co(1C) N(1C) O(1C) 121.6(7)
Co(1C) N(1C) C(1C) 115.5(6)
O(1C) N(1C) C(1C) 122.8(8)
Co(1C) N(2C) O(2C) 121.2(7)
Co(1C) N(2C) C(2C) 115.9(7)
O(2C) N(2C) C(2C) 123.0(9)
Co(1C) N(3C) O(3C) 121.6(6)
Co(1C) N(3C) C(3C) 117.7(8)
O(3C) N(3C) C(3C) 120.7(8)
Co(1C) N(4C) O(4C) 123.5(7)
Co(1C) N(4C) C(4C) 115.9(8)
O(4C) N(4C) C(4C) 121.0(10)
N(1C) C(1C) C(2C) 112.9(8)
N(1C) C(1C) C(5C) 124.0(10)
C(2C) C(1C) C(5C) 123.0(10)
N(2C) C(2C) C(1C) 113.9(9)
N(2C) C(2C) C(6C) 123.5(9)
C(1C) C(2C) C(6C) 122.5(8)
N(3C) C(3C) C(4C) 112.5(9)
N(3C) C(3C) C(7C) 123.0(10)
C(4C) C(3C) C(7C) 125.0(10)
N(4C) C(4C) C(3C) 113.0(10)
N(4C) C(4C) C(8C) 123.0(10)
C(3C) C(4C) C(8C) 124.0(10)
Co(1C) N(5C) C(9C) 120.0(7)
Co(1C) N(5C) C(12C) 117.8(9)
C(9C) N(5C) C(12C) 102.4(9)
N(5C) C(9C) C(10C) 104.0(10)
C(9C) C(10C) C(11C) 106(2)
C(10C) C(11C) C(12C) 108.0(10)
N(5C) C(12C) C(11C) 101.0(10)
Co(1C) C(13C) C(14C) 120.0(10)
Co(1C) C(13C) C(15C) 111.2(8)
C(14C) C(13C) C(15C) 114.0(10)
C(13C) C(15C) N(6C) 179.0(10)
N(1D) Co(1D) N(2D) 81.0(4)
N(1D) Co(1D) N(3D) 179.0(3)
N(1D) Co(1D) N(4D) 98.2(4)
N(1D) Co(1D) N(5D) 86.5(4)
N(1D) Co(1D) C(13D) 88.3(5)
N(2D) Co(1D) N(3D) 99.6(4)
N(2D) Co(1D) N(4D) 179.0(4)
N(2D) Co(1D) N(5D) 86.1(4)
N(2D) Co(1D) C(13D) 92.8(5)
N(3D) Co(1D) N(4D) 81.3(4)
N(3D) Co(1D) N(5D) 92.7(4)
N(3D) Co(1D) C(13D) 92.5(5)
N(4D) Co(1D) N(5D) 93.3(3)
N(4D) Co(1D) C(13D) 87.7(5)
N(5D) Co(1D) C(13D) 174.8(5)
Co(1D) N(1D) O(1D) 121.9(6)
Co(1D) N(1D) C(1D) 116.4(8)
O(1D) N(1D) C(1D) 122.0(10)
Co(1D) N(2D) O(2D) 119.0(7)
Co(1D) N(2D) C(2D) 116.4(9)
O(2D) N(2D) C(2D) 125.0(10)
Co(1D) N(3D) O(3D) 122.0(6)
Co(1D) N(3D) C(3D) 116.2(7)
O(3D) N(3D) C(3D) 121.7(9)
Co(1D) N(4D) O(4D) 124.3(6)
Co(1D) N(4D) C(4D) 118.1(7)
O(4D) N(4D) C(4D) 117.5(8)
N(1D) C(1D) C(2D) 112.0(10)
N(1D) C(1D) C(5D) 120.0(10)
C(2D) C(1D) C(5D) 128.0(10)
N(2D) C(2D) C(1D) 113.9(9)
N(2D) C(2D) C(6D) 122.0(10)
C(1D) C(2D) C(6D) 124.0(10)
N(3D) C(3D) C(4D) 113.2(9)
N(3D) C(3D) C(7D) 124.0(10)
C(4D) C(3D) C(7D) 122.9(8)
N(4D) C(4D) C(3D) 111.1(8)
N(4D) C(4D) C(8D) 126.0(10)
C(3D) C(4D) C(8D) 123.0(10)
Co(1D) N(5D) C(9D) 117.4(7)
Co(1D) N(5D) C(12D) 120.3(8)
C(9D) N(5D) C(12D) 105.0(10)
N(5D) C(9D) C(10D) 104.0(10)
C(9D) C(10D) C(11D) 106(2)
C(10D) C(11D) C(12D) 107.0(10)
N(5D) C(12D) C(11D) 104.0(10)
Co(1D) C(13D) C(14D) 127.0(10)
Co(1D) C(13D) C(15D) 112.0(10)
C(14D) C(13D) C(15D) 118.0(10)
C(13D) C(15D) N(6D) 176(2)

loop_
_geom_bond_atom_site_label_1
_geom_bond_atom_site_label_2
_geom_bond_distance
Co(1A) N(1A) 1.894(9)
Co(1A) N(2A) 1.910(10)
Co(1A) N(3A) 1.887(9)
Co(1A) N(4A) 1.850(10)
Co(1A) N(5A) 2.044(9)
Co(1A) C(13A) 2.050(10)
N(1A) O(1A) 1.350(10)
N(1A) C(1A) 1.28(2)
N(2A) O(2A) 1.340(10)
N(2A) C(2A) 1.29(2)
N(3A) O(3A) 1.330(10)
N(3A) C(3A) 1.30(2)
N(4A) O(4A) 1.360(10)
N(4A) C(4A) 1.290(10)
C(1A) C(2A) 1.42(2)
C(1A) C(5A) 1.52(2)
C(2A) C(6A) 1.54(2)
C(3A) C(4A) 1.49(2)
C(3A) C(7A) 1.52(2)
C(4A) C(8A) 1.48(2)
N(5A) C(9A) 1.49(2)
N(5A) C(12A) 1.50(2)
C(9A) C(10A) 1.54(2)
C(10A) C(11A) 1.53(2)
C(11A) C(12A) 1.58(2)
C(13A) C(14A) 1.51(2)
C(13A) C(15A) 1.42(2)
C(15A) N(6A) 1.14(2)
Co(1B) N(1B) 1.885(9)
Co(1B) N(2B) 1.866(9)
Co(1B) N(3B) 1.885(9)
Co(1B) N(4B) 1.895(8)
Co(1B) N(5B) 2.067(9)
Co(1B) C(13B) 2.05(2)
N(1B) O(1B) 1.350(10)
N(1B) C(1B) 1.310(10)
N(2B) O(2B) 1.390(10)
N(2B) C(2B) 1.260(10)
N(3B) O(3B) 1.330(10)
N(3B) C(3B) 1.300(10)
N(4B) O(4B) 1.290(10)
N(4B) C(4B) 1.360(10)
C(1B) C(2B) 1.45(2)
C(1B) C(5B) 1.51(2)
C(2B) C(6B) 1.52(2)
C(3B) C(4B) 1.46(2)
C(3B) C(7B) 1.52(2)
C(4B) C(8B) 1.48(2)
N(5B) C(9B) 1.50(2)
N(5B) C(12B) 1.48(2)
C(9B) C(10B) 1.54(2)
C(10B) C(11B) 1.51(2)
C(11B) C(12B) 1.55(2)
C(13B) C(14B) 1.56(2)
C(13B) C(15B) 1.49(2)
C(15B) N(6B) 1.130(10)
Co(1C) N(1C) 1.902(8)
Co(1C) N(2C) 1.909(9)
Co(1C) N(3C) 1.872(7)
Co(1C) N(4C) 1.882(9)
Co(1C) N(5C) 2.048(8)
Co(1C) C(13C) 2.060(10)
N(1C) O(1C) 1.300(10)
N(1C) C(1C) 1.300(10)
N(2C) O(2C) 1.330(10)
N(2C) C(2C) 1.280(10)
N(3C) O(3C) 1.370(10)
N(3C) C(3C) 1.29(2)
N(4C) O(4C) 1.340(10)
N(4C) C(4C) 1.310(10)
C(1C) C(2C) 1.470(10)
C(1C) C(5C) 1.490(10)
C(2C) C(6C) 1.51(2)
C(3C) C(4C) 1.44(2)
C(3C) C(7C) 1.51(2)
C(4C) C(8C) 1.54(2)
N(5C) C(9C) 1.50(2)
N(5C) C(12C) 1.50(2)
C(9C) C(10C) 1.52(2)
C(10C) C(11C) 1.41(3)
C(11C) C(12C) 1.62(3)
C(13C) C(14C) 1.49(2)
C(13C) C(15C) 1.46(2)
C(15C) N(6C) 1.12(2)
Co(1D) N(1D) 1.888(9)
Co(1D) N(2D) 1.909(9)
Co(1D) N(3D) 1.885(9)
Co(1D) N(4D) 1.871(7)
Co(1D) N(5D) 2.039(8)
Co(1D) C(13D) 2.050(10)
N(1D) O(1D) 1.360(10)
N(1D) C(1D) 1.310(10)
N(2D) O(2D) 1.350(10)
N(2D) C(2D) 1.270(10)
N(3D) O(3D) 1.350(10)
N(3D) C(3D) 1.300(10)
N(4D) O(4D) 1.350(10)
N(4D) C(4D) 1.300(10)
C(1D) C(2D) 1.46(2)
C(1D) C(5D) 1.52(2)
C(2D) C(6D) 1.52(2)
C(3D) C(4D) 1.47(2)
C(3D) C(7D) 1.52(2)
C(4D) C(8D) 1.490(10)
N(5D) C(9D) 1.55(2)
N(5D) C(12D) 1.49(2)
C(9D) C(10D) 1.53(2)
C(10D) C(11D) 1.53(4)
C(11D) C(12D) 1.55(2)
C(13D) C(14D) 1.32(2)
C(13D) C(15D) 1.42(2)
C(15D) N(6D) 1.13(2)
